data_2022493
loop_
_publ_author_name
'Rojkiewicz, Marcin'
'Ku\'s, Piotr'
'Ksia\.zek, Maria'
'Kusz, Joachim'

_publ_section_title
;
 Crystallographic characterization of three cathinone hydrochlorides new
 on the NPS market: 1-(4-methylphenyl)-2-(pyrrolidin-1-yl)hexan-1-one
 (4-MPHP), 4-methyl-1-phenyl-2-(pyrrolidin-1-yl)pentan-1-one (\a-PiHP) and
 2-(methylamino)-1-(4-methylphenyl)pentan-1-one (4-MPD)
;
_journal_coeditor_code DG3025
_journal_issue 1
_journal_name_full 'Acta Crystallographica Section C'
_journal_page_first
;
;
_journal_paper_doi 10.1107/S2053229621013401
_journal_volume 78
_journal_year 2022
_chemical_formula_iupac 'C16 H24 N O +, Cl -'
_chemical_formula_moiety 'C16 H24 N O +, Cl -'
_chemical_formula_sum 'C16 H24 Cl N O'
_chemical_formula_weight 281.81
_chemical_name_systematic
;
1-(4-Methyl-1-oxo-1-phenylpentan-2-yl)pyrrolidin-1-ium chloride
;
_space_group_crystal_system monoclinic
_space_group_IT_number 14
_space_group_name_Hall '-P 2ybc'
_space_group_name_H-M_alt 'P 1 21/c 1'
_atom_sites_solution_hydrogens geom
_audit_creation_method SHELXL-2018/3
_cell_angle_alpha 90
_cell_angle_beta 96.829(7)
_cell_angle_gamma 90
_cell_formula_units_Z 4
_cell_length_a 14.0379(13)
_cell_length_b 10.3133(5)
_cell_length_c 11.4344(7)
_cell_measurement_reflns_used 1846
_cell_measurement_temperature 294.0(10)
_cell_measurement_theta_max 69.3380
_cell_measurement_theta_min 5.2670
_cell_volume 1643.7(2)
_computing_cell_refinement
;
CrysAlis PRO (Rigaku OD, 2015)
;
_computing_data_collection
;
CrysAlis PRO (Rigaku OD, 2015)
;
_computing_data_reduction
;
CrysAlis PRO (Rigaku OD, 2015)
;
_computing_structure_refinement
;
SHELXL2018 (Sheldrick, 2015)
;
_computing_structure_solution
;
SHELXS2013 (Sheldrick, 2008)
;
_diffrn_ambient_temperature 294.0(10)
_diffrn_detector_area_resol_mean 10.4498
_diffrn_measured_fraction_theta_full 0.921
_diffrn_measured_fraction_theta_max 0.888
_diffrn_measurement_device_type
;
Agilent SuperNova diffractometer with an Atlas detector
;
_diffrn_measurement_method '\w scans'
_diffrn_radiation_type CuK\a
_diffrn_radiation_wavelength 1.54184
_diffrn_reflns_av_R_equivalents 0.0465
_diffrn_reflns_av_unetI/netI 0.0588
_diffrn_reflns_limit_h_max 16
_diffrn_reflns_limit_h_min -17
_diffrn_reflns_limit_k_max 12
_diffrn_reflns_limit_k_min -12
_diffrn_reflns_limit_l_max 14
_diffrn_reflns_limit_l_min -9
_diffrn_reflns_number 7563
_diffrn_reflns_theta_full 67.684
_diffrn_reflns_theta_max 73.494
_diffrn_reflns_theta_min 3.171
_diffrn_source 'micro-focus sealed X-ray tube'
_exptl_absorpt_coefficient_mu 1.988
_exptl_absorpt_correction_T_max 1.00000
_exptl_absorpt_correction_T_min 0.63344
_exptl_absorpt_correction_type multi-scan
_exptl_absorpt_process_details
;
(CrysAlis PRO; Rigaku OD, 2015)
;
_exptl_crystal_colour colorless
_exptl_crystal_density_diffrn 1.139
_exptl_crystal_description parallelepiped
_exptl_crystal_F_000 608
_exptl_crystal_size_max 0.170
_exptl_crystal_size_mid 0.080
_exptl_crystal_size_min 0.040
_refine_diff_density_max 0.298
_refine_diff_density_min -0.417
_refine_ls_extinction_coef 0.0033(7)
_refine_ls_extinction_expression Fc^*^=kFc[1+0.001xFc^2^\l^3^/sin(2\q)]^-1/4^
_refine_ls_extinction_method
;
SHELXL2018 (Sheldrick, 2015)
;
_refine_ls_goodness_of_fit_ref 1.081
_refine_ls_hydrogen_treatment constr
_refine_ls_matrix_type full
_refine_ls_number_parameters 175
_refine_ls_number_reflns 2938
_refine_ls_number_restraints 0
_refine_ls_restrained_S_all 1.081
_refine_ls_R_factor_all 0.1200
_refine_ls_R_factor_gt 0.0639
_refine_ls_shift/su_max 0.000
_refine_ls_shift/su_mean 0.000
_refine_ls_structure_factor_coef Fsqd
_refine_ls_weighting_details 'w=1/[\s^2^(Fo^2^)+(0.0959P)^2^+1.2724P] where P=(Fo^2^+2Fc^2^)/3'
_refine_ls_weighting_scheme calc
_refine_ls_wR_factor_gt 0.1682
_refine_ls_wR_factor_ref 0.2447
_reflns_number_gt 1541
_reflns_number_total 2938
_reflns_threshold_expression 'I > 2\s(I)'
_cod_data_source_file dg3025sup1.cif
_cod_data_source_block ch20_pk1270
_cod_original_sg_symbol_H-M 'P 21/c'
_cod_database_code 2022493
_shelx_space_group_comment
;
The symmetry employed for this shelxl refinement is uniquely defined
by the following loop, which should always be used as a source of
symmetry information in preference to the above space-group names.
They are only intended as comments.
;
_shelx_estimated_absorpt_t_min 0.729
_shelx_estimated_absorpt_t_max 0.925

loop_
_space_group_symop_operation_xyz
'x, y, z'
'-x, y+1/2, -z+1/2'
'-x, -y, -z'
'x, -y-1/2, z-1/2'

loop_
_atom_site_type_symbol
_atom_site_label
_atom_site_fract_x
_atom_site_fract_y
_atom_site_fract_z
_atom_site_U_iso_or_equiv
_atom_site_adp_type
_atom_site_calc_flag
_atom_site_occupancy
_atom_site_disorder_assembly
_atom_site_disorder_group
Cl Cl1 0.63520(11) 0.06947(12) 0.15315(10) 0.0782(5) Uani d 1 . .
O O1 0.2540(3) 0.8958(4) 0.3051(3) 0.0909(13) Uani d 1 . .
N N1 0.3639(3) 0.7638(3) 0.1508(3) 0.0537(9) Uani d 1 . .
H H1 0.351636 0.714736 0.220908 0.064 Uiso calc 1 . .
C C1 0.2412(3) 1.0750(5) 0.1768(4) 0.0602(12) Uani d 1 . .
C C2 0.2739(4) 1.1340(4) 0.0811(4) 0.0658(13) Uani d 1 . .
H H2 0.302599 1.084303 0.027163 0.079 Uiso calc 1 . .
C C3 0.2646(4) 1.2648(5) 0.0648(5) 0.0775(15) Uani d 1 . .
H H3 0.288000 1.304273 0.000818 0.093 Uiso calc 1 . .
C C4 0.2206(4) 1.3378(5) 0.1434(6) 0.0854(17) Uani d 1 . .
H H4 0.214854 1.427015 0.132957 0.103 Uiso calc 1 . .
C C5 0.1851(5) 1.2801(6) 0.2366(5) 0.0870(17) Uani d 1 . .
H H5 0.153511 1.329683 0.287970 0.104 Uiso calc 1 . .
C C6 0.1961(4) 1.1491(5) 0.2548(5) 0.0741(14) Uani d 1 . .
H H6 0.173231 1.110280 0.319351 0.089 Uiso calc 1 . .
C C7 0.2566(3) 0.9351(4) 0.2058(4) 0.0589(12) Uani d 1 . .
C C8 0.2746(3) 0.8385(4) 0.1095(4) 0.0580(11) Uani d 1 . .
H H8 0.282879 0.884964 0.036598 0.070 Uiso calc 1 . .
C C9 0.4504(3) 0.8451(5) 0.1838(5) 0.0719(14) Uani d 1 . .
H H9A 0.452305 0.917364 0.129811 0.086 Uiso calc 1 . .
H H9B 0.451146 0.878614 0.263154 0.086 Uiso calc 1 . .
C C10 0.5327(4) 0.7561(6) 0.1758(6) 0.0900(17) Uani d 1 . .
H H10A 0.544935 0.703117 0.246123 0.108 Uiso calc 1 . .
H H10B 0.590375 0.804048 0.164814 0.108 Uiso calc 1 . .
C C11 0.5005(5) 0.6751(7) 0.0708(6) 0.099(2) Uani d 1 . .
H H11A 0.528009 0.588945 0.080002 0.119 Uiso calc 1 . .
H H11B 0.520335 0.714062 0.000404 0.119 Uiso calc 1 . .
C C12 0.3927(4) 0.6682(5) 0.0617(4) 0.0666(13) Uani d 1 . .
H H12A 0.372036 0.581353 0.079500 0.080 Uiso calc 1 . .
H H12B 0.364199 0.691348 -0.016952 0.080 Uiso calc 1 . .
C C13 0.1898(4) 0.7458(5) 0.0881(4) 0.0678(13) Uani d 1 . .
H H13A 0.203710 0.682122 0.030049 0.081 Uiso calc 1 . .
H H13B 0.183685 0.699713 0.160821 0.081 Uiso calc 1 . .
C C14 0.0949(4) 0.8087(7) 0.0464(5) 0.0909(18) Uani d 1 . .
H H14 0.083972 0.877490 0.102432 0.109 Uiso calc 1 . .
C C15 0.0937(5) 0.8701(8) -0.0740(6) 0.120(3) Uani d 1 . .
H H15A 0.135085 0.944462 -0.068498 0.180 Uiso calc 1 . .
H H15B 0.029448 0.896410 -0.102272 0.180 Uiso calc 1 . .
H H15C 0.115686 0.808340 -0.127577 0.180 Uiso calc 1 . .
C C16 0.0147(5) 0.7099(10) 0.0476(7) 0.144(3) Uani d 1 . .
H H16A 0.028265 0.635831 0.001474 0.215 Uiso calc 1 . .
H H16B -0.044905 0.748144 0.014863 0.215 Uiso calc 1 . .
H H16C 0.010124 0.683291 0.127182 0.215 Uiso calc 1 . .

loop_
_atom_site_aniso_label
_atom_site_aniso_U_11
_atom_site_aniso_U_22
_atom_site_aniso_U_33
_atom_site_aniso_U_12
_atom_site_aniso_U_13
_atom_site_aniso_U_23
Cl1 0.1122(12) 0.0652(7) 0.0596(7) -0.0108(7) 0.0204(7) -0.0078(5)
O1 0.137(4) 0.085(2) 0.053(2) 0.022(2) 0.022(2) 0.0133(18)
N1 0.057(2) 0.058(2) 0.0457(18) -0.0032(17) 0.0056(16) -0.0022(15)
C1 0.060(3) 0.069(3) 0.049(2) 0.001(2) -0.002(2) -0.005(2)
C2 0.082(4) 0.055(3) 0.060(3) 0.005(2) 0.006(2) -0.002(2)
C3 0.081(4) 0.070(3) 0.079(3) -0.006(3) -0.001(3) 0.001(3)
C4 0.093(4) 0.057(3) 0.102(4) -0.004(3) -0.009(3) -0.009(3)
C5 0.100(5) 0.074(4) 0.087(4) 0.004(3) 0.013(3) -0.020(3)
C6 0.091(4) 0.066(3) 0.066(3) -0.002(3) 0.011(3) -0.012(2)
C7 0.072(3) 0.054(2) 0.051(2) 0.005(2) 0.007(2) 0.003(2)
C8 0.057(3) 0.061(2) 0.055(2) 0.004(2) 0.000(2) 0.006(2)
C9 0.057(3) 0.068(3) 0.088(4) -0.002(2) -0.003(3) -0.008(3)
C10 0.059(4) 0.090(4) 0.118(5) 0.004(3) -0.002(3) 0.000(4)
C11 0.079(4) 0.119(5) 0.100(4) 0.007(4) 0.016(3) -0.021(4)
C12 0.078(4) 0.067(3) 0.055(3) 0.001(3) 0.008(2) -0.009(2)
C13 0.061(3) 0.078(3) 0.063(3) -0.001(3) 0.005(2) -0.005(2)
C14 0.062(4) 0.121(5) 0.088(4) 0.007(4) 0.000(3) -0.015(4)
C15 0.091(5) 0.152(7) 0.109(5) 0.020(5) -0.022(4) 0.014(5)
C16 0.073(5) 0.219(10) 0.138(7) -0.034(6) 0.008(4) 0.001(6)

loop_
_atom_type_symbol
_atom_type_description
_atom_type_scat_dispersion_real
_atom_type_scat_dispersion_imag
_atom_type_scat_source
C C 0.0181 0.0091 'International Tables Vol C Tables 4.2.6.8 and 6.1.1.4'
H H 0.0000 0.0000 'International Tables Vol C Tables 4.2.6.8 and 6.1.1.4'
N N 0.0311 0.0180 'International Tables Vol C Tables 4.2.6.8 and 6.1.1.4'
O O 0.0492 0.0322 'International Tables Vol C Tables 4.2.6.8 and 6.1.1.4'
Cl Cl 0.3639 0.7018 'International Tables Vol C Tables 4.2.6.8 and 6.1.1.4'

loop_
_geom_angle_atom_site_label_1
_geom_angle_atom_site_label_2
_geom_angle_atom_site_label_3
_geom_angle_site_symmetry_1
_geom_angle_site_symmetry_3
_geom_angle
_geom_angle_publ_flag
C9 N1 C8 . . 114.7(4) ?
C9 N1 C12 . . 105.3(4) ?
C8 N1 C12 . . 113.8(3) ?
C9 N1 H1 . . 107.6 ?
C8 N1 H1 . . 107.6 ?
C12 N1 H1 . . 107.6 ?
C2 C1 C6 . . 119.3(5) ?
C2 C1 C7 . . 123.4(4) ?
C6 C1 C7 . . 117.2(4) ?
C3 C2 C1 . . 120.6(5) ?
C3 C2 H2 . . 119.7 ?
C1 C2 H2 . . 119.7 ?
C2 C3 C4 . . 119.6(6) ?
C2 C3 H3 . . 120.2 ?
C4 C3 H3 . . 120.2 ?
C5 C4 C3 . . 120.4(5) ?
C5 C4 H4 . . 119.8 ?
C3 C4 H4 . . 119.8 ?
C4 C5 C6 . . 120.1(6) ?
C4 C5 H5 . . 119.9 ?
C6 C5 H5 . . 119.9 ?
C5 C6 C1 . . 119.9(5) ?
C5 C6 H6 . . 120.1 ?
C1 C6 H6 . . 120.1 ?
O1 C7 C1 . . 120.8(4) ?
O1 C7 C8 . . 118.9(4) ?
C1 C7 C8 . . 120.2(4) ?
N1 C8 C13 . . 109.7(4) ?
N1 C8 C7 . . 108.1(3) ?
C13 C8 C7 . . 109.3(4) ?
N1 C8 H8 . . 109.9 ?
C13 C8 H8 . . 109.9 ?
C7 C8 H8 . . 109.9 ?
C10 C9 N1 . . 104.7(4) ?
C10 C9 H9A . . 110.8 ?
N1 C9 H9A . . 110.8 ?
C10 C9 H9B . . 110.8 ?
N1 C9 H9B . . 110.8 ?
H9A C9 H9B . . 108.9 ?
C9 C10 C11 . . 103.4(5) ?
C9 C10 H10A . . 111.1 ?
C11 C10 H10A . . 111.1 ?
C9 C10 H10B . . 111.1 ?
C11 C10 H10B . . 111.1 ?
H10A C10 H10B . . 109.0 ?
C10 C11 C12 . . 106.8(5) ?
C10 C11 H11A . . 110.4 ?
C12 C11 H11A . . 110.4 ?
C10 C11 H11B . . 110.4 ?
C12 C11 H11B . . 110.4 ?
H11A C11 H11B . . 108.6 ?
C11 C12 N1 . . 105.7(4) ?
C11 C12 H12A . . 110.6 ?
N1 C12 H12A . . 110.6 ?
C11 C12 H12B . . 110.6 ?
N1 C12 H12B . . 110.6 ?
H12A C12 H12B . . 108.7 ?
C14 C13 C8 . . 115.1(5) ?
C14 C13 H13A . . 108.5 ?
C8 C13 H13A . . 108.5 ?
C14 C13 H13B . . 108.5 ?
C8 C13 H13B . . 108.5 ?
H13A C13 H13B . . 107.5 ?
C13 C14 C15 . . 112.5(5) ?
C13 C14 C16 . . 109.6(6) ?
C15 C14 C16 . . 111.1(6) ?
C13 C14 H14 . . 107.8 ?
C15 C14 H14 . . 107.8 ?
C16 C14 H14 . . 107.8 ?
C14 C15 H15A . . 109.5 ?
C14 C15 H15B . . 109.5 ?
H15A C15 H15B . . 109.5 ?
C14 C15 H15C . . 109.5 ?
H15A C15 H15C . . 109.5 ?
H15B C15 H15C . . 109.5 ?
C14 C16 H16A . . 109.5 ?
C14 C16 H16B . . 109.5 ?
H16A C16 H16B . . 109.5 ?
C14 C16 H16C . . 109.5 ?
H16A C16 H16C . . 109.5 ?
H16B C16 H16C . . 109.5 ?

loop_
_geom_bond_atom_site_label_1
_geom_bond_atom_site_label_2
_geom_bond_site_symmetry_2
_geom_bond_distance
_geom_bond_publ_flag
O1 C7 . 1.210(5) ?
N1 C9 . 1.487(6) ?
N1 C8 . 1.499(5) ?
N1 C12 . 1.507(5) ?
N1 H1 . 0.9800 ?
C1 C2 . 1.378(6) ?
C1 C6 . 1.383(7) ?
C1 C7 . 1.491(6) ?
C2 C3 . 1.366(7) ?
C2 H2 . 0.9300 ?
C3 C4 . 1.374(8) ?
C3 H3 . 0.9300 ?
C4 C5 . 1.366(8) ?
C4 H4 . 0.9300 ?
C5 C6 . 1.373(7) ?
C5 H5 . 0.9300 ?
C6 H6 . 0.9300 ?
C7 C8 . 1.528(6) ?
C8 C13 . 1.524(7) ?
C8 H8 . 0.9800 ?
C9 C10 . 1.487(7) ?
C9 H9A . 0.9700 ?
C9 H9B . 0.9700 ?
C10 C11 . 1.488(8) ?
C10 H10A . 0.9700 ?
C10 H10B . 0.9700 ?
C11 C12 . 1.506(8) ?
C11 H11A . 0.9700 ?
C11 H11B . 0.9700 ?
C12 H12A . 0.9700 ?
C12 H12B . 0.9700 ?
C13 C14 . 1.507(7) ?
C13 H13A . 0.9700 ?
C13 H13B . 0.9700 ?
C14 C15 . 1.514(8) ?
C14 C16 . 1.520(10) ?
C14 H14 . 0.9800 ?
C15 H15A . 0.9600 ?
C15 H15B . 0.9600 ?
C15 H15C . 0.9600 ?
C16 H16A . 0.9600 ?
C16 H16B . 0.9600 ?
C16 H16C . 0.9600 ?

loop_
_geom_torsion_atom_site_label_1
_geom_torsion_atom_site_label_2
_geom_torsion_atom_site_label_3
_geom_torsion_atom_site_label_4
_geom_torsion_site_symmetry_1
_geom_torsion_site_symmetry_2
_geom_torsion_site_symmetry_3
_geom_torsion_site_symmetry_4
_geom_torsion
_geom_torsion_publ_flag
C6 C1 C2 C3 . . . . 1.9(7) ?
C7 C1 C2 C3 . . . . -174.5(5) ?
C1 C2 C3 C4 . . . . -1.3(8) ?
C2 C3 C4 C5 . . . . -0.8(8) ?
C3 C4 C5 C6 . . . . 2.1(9) ?
C4 C5 C6 C1 . . . . -1.5(9) ?
C2 C1 C6 C5 . . . . -0.5(8) ?
C7 C1 C6 C5 . . . . 176.1(5) ?
C2 C1 C7 O1 . . . . 157.2(5) ?
C6 C1 C7 O1 . . . . -19.3(7) ?
C2 C1 C7 C8 . . . . -23.6(7) ?
C6 C1 C7 C8 . . . . 160.0(4) ?
C9 N1 C8 C13 . . . . -175.4(4) ?
C12 N1 C8 C13 . . . . 63.3(5) ?
C9 N1 C8 C7 . . . . -56.3(5) ?
C12 N1 C8 C7 . . . . -177.6(4) ?
O1 C7 C8 N1 . . . . -52.9(6) ?
C1 C7 C8 N1 . . . . 127.9(4) ?
O1 C7 C8 C13 . . . . 66.5(6) ?
C1 C7 C8 C13 . . . . -112.8(5) ?
C8 N1 C9 C10 . . . . -158.7(4) ?
C12 N1 C9 C10 . . . . -32.7(5) ?
N1 C9 C10 C11 . . . . 38.1(6) ?
C9 C10 C11 C12 . . . . -28.9(7) ?
C10 C11 C12 N1 . . . . 9.0(6) ?
C9 N1 C12 C11 . . . . 14.5(5) ?
C8 N1 C12 C11 . . . . 140.9(5) ?
N1 C8 C13 C14 . . . . 179.8(4) ?
C7 C8 C13 C14 . . . . 61.4(5) ?
C8 C13 C14 C15 . . . . 64.9(7) ?
C8 C13 C14 C16 . . . . -170.9(5) ?

_cod_database_fobs_code 2022493
